data_1542571
loop_
_publ_author_name
'Mommer, Stefan'
'Truong, Khai-Nghi'
'Keul, Helmut'
'M\"oller, Martin'

_publ_section_title
;
 An epoxy thiolactone on stage: four component reactions, synthesis of
 poly(thioether urethane)s and the respective hydrogels
;
_journal_issue 12
_journal_name_full 'Polym. Chem.'
_journal_page_first 2291
_journal_paper_doi 10.1039/C6PY00231E
_journal_volume 7
_journal_year 2016
_chemical_formula_moiety 'C8 H11 N O4 S'
_chemical_formula_sum 'C8 H11 N O4 S'
_chemical_formula_weight 217.24
_chemical_name_common SMI-DOS-013-1
_chemical_name_systematic 'Epoxy thiolactone, 1'
_space_group_crystal_system triclinic
_space_group_IT_number 2
_space_group_name_Hall '-P 1'
_space_group_name_H-M_alt 'P -1'
_symmetry_space_group_name_Hall '-P 1'
_symmetry_space_group_name_H-M 'P -1'
_atom_sites_solution_hydrogens mixed
_audit_creation_method SHELXL-2013
_audit_update_record
;
2016-01-13 deposited with the CCDC.
2016-02-26 downloaded from the CCDC.
;
_cell_angle_alpha 74.212(3)
_cell_angle_beta 73.241(3)
_cell_angle_gamma 80.346(3)
_cell_formula_units_Z 2
_cell_length_a 6.4922(13)
_cell_length_b 8.3800(17)
_cell_length_c 9.896(2)
_cell_measurement_reflns_used 1721
_cell_measurement_temperature 100(2)
_cell_measurement_theta_max 25.16
_cell_measurement_theta_min 2.21
_cell_volume 493.74(17)
_computing_cell_refinement SMART
_computing_data_collection 'SMART (Bruker, 2001)'
_computing_data_reduction 'SAINT (Bruker, 1999)'
_computing_molecular_graphics 'SHELXL2013 (Sheldrick, 2013)'
_computing_publication_material 'SHELXL2013 (Sheldrick, 2013)'
_computing_structure_refinement 'SHELXS2013 (Sheldrick, 2013)'
_computing_structure_solution 'PLATON (Spek, 2003)'
_diffrn_ambient_temperature 100(2)
_diffrn_measured_fraction_theta_full 0.999
_diffrn_measured_fraction_theta_max 0.999
_diffrn_measurement_device_type 'CCD area detector'
_diffrn_measurement_method '\w scans'
_diffrn_radiation_monochromator 'multilayer optics'
_diffrn_radiation_source microsource
_diffrn_radiation_type MoK\a
_diffrn_radiation_wavelength 0.71073
_diffrn_reflns_av_R_equivalents 0.0331
_diffrn_reflns_av_unetI/netI 0.0351
_diffrn_reflns_Laue_measured_fraction_full 0.999
_diffrn_reflns_Laue_measured_fraction_max 0.999
_diffrn_reflns_limit_h_max 7
_diffrn_reflns_limit_h_min -7
_diffrn_reflns_limit_k_max 10
_diffrn_reflns_limit_k_min -10
_diffrn_reflns_limit_l_max 11
_diffrn_reflns_limit_l_min -11
_diffrn_reflns_number 5316
_diffrn_reflns_point_group_measured_fraction_full 0.999
_diffrn_reflns_point_group_measured_fraction_max 0.999
_diffrn_reflns_theta_full 25.242
_diffrn_reflns_theta_max 25.289
_diffrn_reflns_theta_min 2.212
_exptl_absorpt_coefficient_mu 0.316
_exptl_absorpt_correction_T_max 0.7452
_exptl_absorpt_correction_T_min 0.6612
_exptl_absorpt_correction_type multi-scan
_exptl_absorpt_process_details SADABS
_exptl_crystal_colour colorless
_exptl_crystal_density_diffrn 1.461
_exptl_crystal_description block
_exptl_crystal_F_000 228
_exptl_crystal_size_max 0.290
_exptl_crystal_size_mid 0.210
_exptl_crystal_size_min 0.150
_refine_diff_density_max 0.207
_refine_diff_density_min -0.191
_refine_diff_density_rms 0.046
_refine_ls_extinction_method none
_refine_ls_goodness_of_fit_ref 1.044
_refine_ls_hydrogen_treatment mixed
_refine_ls_matrix_type full
_refine_ls_number_parameters 150
_refine_ls_number_reflns 1787
_refine_ls_number_restraints 4
_refine_ls_restrained_S_all 1.047
_refine_ls_R_factor_all 0.0397
_refine_ls_R_factor_gt 0.0339
_refine_ls_shift/su_max 0.000
_refine_ls_shift/su_mean 0.000
_refine_ls_structure_factor_coef Fsqd
_refine_ls_weighting_details
;
 w=1/[\s^2^(Fo^2^)+(0.0353P)^2^+0.1739P]
 where P=(Fo^2^+2Fc^2^)/3
;
_refine_ls_weighting_scheme calc
_refine_ls_wR_factor_gt 0.0800
_refine_ls_wR_factor_ref 0.0832
_reflns_Friedel_coverage 0.000
_reflns_number_gt 1550
_reflns_number_total 1787
_reflns_threshold_expression 'I > 2\s(I)'
_cod_data_source_file c6py00231e2.cif
_cod_data_source_block 1
_cod_depositor_comments 'Adding full bibliography for 1542571.cif.'
_cod_original_cell_volume 493.75(17)
_cod_database_code 1542571
_shelx_space_group_comment
;
The symmetry employed for this shelxl refinement is uniquely defined
by the following loop, which should always be used as a source of
symmetry information in preference to the above space-group names.
They are only intended as comments.
;
_shelx_estimated_absorpt_t_min 0.914
_shelx_estimated_absorpt_t_max 0.954
_shelxl_version_number 2013-2

loop_
_space_group_symop_operation_xyz
'x, y, z'
'-x, -y, -z'

loop_
_atom_site_label
_atom_site_type_symbol
_atom_site_fract_x
_atom_site_fract_y
_atom_site_fract_z
_atom_site_U_iso_or_equiv
_atom_site_adp_type
_atom_site_occupancy
_atom_site_site_symmetry_order
_atom_site_calc_flag
_atom_site_refinement_flags_posn
_atom_site_refinement_flags_adp
_atom_site_refinement_flags_occupancy
_atom_site_disorder_assembly
_atom_site_disorder_group
S1 S 0.00634(8) 0.76762(6) 0.07347(5) 0.03068(17) Uani 1 1 d . . . . .
O1 O 0.3754(2) 0.69652(16) 0.14881(14) 0.0313(3) Uani 1 1 d . . . . .
O2 O 0.2050(2) 0.55931(16) 0.56797(16) 0.0406(4) Uani 1 1 d . . . . .
O3 O 0.3880(2) 0.76706(15) 0.56776(13) 0.0263(3) Uani 1 1 d D . . . .
N1 N 0.1940(3) 0.8108(2) 0.40838(17) 0.0256(4) Uani 1 1 d . . . . .
H1N H 0.238(3) 0.903(3) 0.380(2) 0.028(6) Uiso 1 1 d . . . . .
C1 C 0.1844(3) 0.7375(2) 0.18557(19) 0.0231(4) Uani 1 1 d . . . . .
C2 C 0.0588(3) 0.7695(2) 0.33325(19) 0.0229(4) Uani 1 1 d . . . . .
H2 H -0.0051 0.6644 0.3941 0.028 Uiso 1 1 calc R U . . .
C3 C -0.1268(3) 0.9000(2) 0.3051(2) 0.0269(4) Uani 1 1 d . . . . .
H3A H -0.0736 1.0111 0.2591 0.032 Uiso 1 1 calc R U . . .
H3B H -0.2367 0.9060 0.3972 0.032 Uiso 1 1 calc R U . . .
C4 C -0.2227(3) 0.8447(2) 0.2037(2) 0.0317(5) Uani 1 1 d . . . . .
H4A H -0.3077 0.9395 0.1534 0.038 Uiso 1 1 calc R U . . .
H4B H -0.3185 0.7556 0.2588 0.038 Uiso 1 1 calc R U . . .
C5 C 0.2575(3) 0.6998(2) 0.51763(19) 0.0234(4) Uani 1 1 d . . . . .
O4A O 0.6935(3) 0.84738(17) 0.71762(18) 0.0508(5) Uani 0.565(6) 1 d D . P A 1
C6A C 0.4380(9) 0.6705(10) 0.7052(7) 0.0257(14) Uani 0.565(6) 1 d D . P A 1
H6A1 H 0.3392 0.7118 0.7881 0.031 Uiso 0.565(6) 1 calc R U P A 1
H6A2 H 0.4206 0.5513 0.7206 0.031 Uiso 0.565(6) 1 calc R U P A 1
C7A C 0.6637(6) 0.6918(4) 0.6944(4) 0.0243(11) Uani 0.565(6) 1 d D . P A 1
H7A H 0.7774 0.6491 0.6166 0.029 Uiso 0.565(6) 1 calc R U P A 1
C8A C 0.7277(3) 0.6940(2) 0.8215(2) 0.0308(5) Uani 0.565(6) 1 d D . P A 1
H8A1 H 0.8783 0.6520 0.8253 0.037 Uiso 0.565(6) 1 calc R U P A 1
H8A2 H 0.6190 0.6716 0.9163 0.037 Uiso 0.565(6) 1 calc R U P A 1
O4B O 0.6935(3) 0.84738(17) 0.71762(18) 0.0508(5) Uani 0.435(6) 1 d D . P A 2
C6B C 0.5066(15) 0.6487(12) 0.6613(9) 0.033(2) Uani 0.435(6) 1 d D . P A 2
H6B1 H 0.6512 0.6137 0.6041 0.039 Uiso 0.435(6) 1 calc R U P A 2
H6B2 H 0.4279 0.5487 0.7111 0.039 Uiso 0.435(6) 1 calc R U P A 2
C7B C 0.5268(8) 0.7330(5) 0.7669(5) 0.0278(15) Uani 0.435(6) 1 d D . P A 2
H7B H 0.3897 0.7650 0.8360 0.033 Uiso 0.435(6) 1 calc R U P A 2
C8B C 0.7277(3) 0.6940(2) 0.8215(2) 0.0308(5) Uani 0.435(6) 1 d D . P A 2
H8B1 H 0.7132 0.6998 0.9225 0.037 Uiso 0.435(6) 1 calc R U P A 2
H8B2 H 0.8383 0.6073 0.7868 0.037 Uiso 0.435(6) 1 calc R U P A 2

loop_
_atom_site_aniso_label
_atom_site_aniso_U_11
_atom_site_aniso_U_22
_atom_site_aniso_U_33
_atom_site_aniso_U_23
_atom_site_aniso_U_13
_atom_site_aniso_U_12
S1 0.0359(3) 0.0324(3) 0.0302(3) -0.0065(2) -0.0203(2) -0.0014(2)
O1 0.0258(7) 0.0319(8) 0.0371(8) -0.0091(6) -0.0117(6) 0.0027(6)
O2 0.0500(9) 0.0256(8) 0.0538(9) 0.0095(7) -0.0353(8) -0.0172(7)
O3 0.0340(7) 0.0212(7) 0.0293(7) -0.0013(5) -0.0197(6) -0.0050(5)
N1 0.0348(9) 0.0204(9) 0.0256(8) 0.0006(7) -0.0153(7) -0.0101(7)
C1 0.0271(10) 0.0173(9) 0.0267(10) -0.0008(7) -0.0130(8) -0.0033(7)
C2 0.0247(9) 0.0213(9) 0.0242(10) -0.0009(7) -0.0100(7) -0.0069(7)
C3 0.0235(9) 0.0246(10) 0.0318(10) -0.0045(8) -0.0080(8) -0.0025(8)
C4 0.0246(10) 0.0301(11) 0.0431(12) -0.0047(9) -0.0171(9) -0.0015(8)
C5 0.0214(9) 0.0234(10) 0.0274(10) -0.0057(8) -0.0095(8) -0.0022(7)
O4A 0.0772(12) 0.0275(8) 0.0619(10) 0.0079(7) -0.0470(9) -0.0230(8)
C6A 0.024(3) 0.028(3) 0.025(3) 0.002(2) -0.013(2) -0.004(2)
C7A 0.027(2) 0.0248(19) 0.023(2) -0.0062(14) -0.0094(17) -0.0033(15)
C8A 0.0381(11) 0.0281(11) 0.0322(11) -0.0034(9) -0.0194(9) -0.0069(9)
O4B 0.0772(12) 0.0275(8) 0.0619(10) 0.0079(7) -0.0470(9) -0.0230(8)
C6B 0.043(5) 0.025(3) 0.034(5) 0.000(3) -0.025(4) 0.001(4)
C7B 0.030(3) 0.027(3) 0.026(3) -0.001(2) -0.013(2) 0.000(2)
C8B 0.0381(11) 0.0281(11) 0.0322(11) -0.0034(9) -0.0194(9) -0.0069(9)

loop_
_atom_type_symbol
_atom_type_description
_atom_type_scat_dispersion_real
_atom_type_scat_dispersion_imag
_atom_type_scat_source
C C 0.0033 0.0016 'International Tables Vol C Tables 4.2.6.8 and 6.1.1.4'
H H 0.0000 0.0000 'International Tables Vol C Tables 4.2.6.8 and 6.1.1.4'
N N 0.0061 0.0033 'International Tables Vol C Tables 4.2.6.8 and 6.1.1.4'
O O 0.0106 0.0060 'International Tables Vol C Tables 4.2.6.8 and 6.1.1.4'
S S 0.1246 0.1234 'International Tables Vol C Tables 4.2.6.8 and 6.1.1.4'

loop_
_geom_angle_atom_site_label_1
_geom_angle_atom_site_label_2
_geom_angle_atom_site_label_3
_geom_angle
C1 S1 C4 93.62(9)
C5 O3 C6B 115.0(4)
C5 O3 C6A 116.4(3)
C5 N1 C2 121.63(15)
O1 C1 C2 126.25(16)
O1 C1 S1 124.12(15)
C2 C1 S1 109.63(13)
N1 C2 C3 115.19(15)
N1 C2 C1 112.65(14)
C3 C2 C1 105.96(14)
C2 C3 C4 105.99(15)
C3 C4 S1 105.88(12)
O2 C5 N1 125.76(16)
O2 C5 O3 123.83(16)
N1 C5 O3 110.41(15)
C7A O4A C8A 60.05(15)
C7A C6A O3 107.4(4)
O4A C7A C8A 60.11(16)
O4A C7A C6A 114.6(4)
C8A C7A C6A 120.4(4)
C7A C8A O4A 59.84(16)
O3 C6B C7B 106.6(6)

loop_
_geom_bond_atom_site_label_1
_geom_bond_atom_site_label_2
_geom_bond_distance
S1 C1 1.7663(18)
S1 C4 1.821(2)
O1 C1 1.206(2)
O2 C5 1.212(2)
O3 C5 1.355(2)
O3 C6B 1.446(8)
O3 C6A 1.476(6)
N1 C5 1.336(2)
N1 C2 1.436(2)
C1 C2 1.525(3)
C2 C3 1.520(3)
C3 C4 1.523(3)
O4A C7A 1.436(3)
O4A C8A 1.440(2)
C6A C7A 1.475(7)
C7A C8A 1.439(4)
C6B C7B 1.456(9)
